data_7124450
loop_
_publ_author_name
'Mao, Yang-Jie'
'Luo, Gen'
'Hao, Hong-Yan'
'Xu, Zhen Yuan'
'Lou, Shao-Jie'
'Xu, Dan-Qian'

_publ_section_title
;
 Anion Ligand Promoted Selective C-F Bond Reductive Elimination Enables
 C(sp2)-H Fluorination
;
_journal_name_full 'Chemical Communications'
_journal_paper_doi 10.1039/C9CC07726J
_journal_year 2019
_chemical_absolute_configuration rmad
_chemical_formula_moiety 'C24 H28 F N O2'
_chemical_formula_sum 'C24 H28 F N O2'
_chemical_formula_weight 381.47
_space_group_crystal_system triclinic
_space_group_IT_number 1
_space_group_name_Hall 'P 1'
_space_group_name_H-M_alt 'P 1'
_atom_sites_solution_hydrogens mixed
_atom_sites_solution_primary dual
_audit_creation_date 2019-05-07
_audit_creation_method
;
Olex2 1.2
(compiled 2018.05.29 svn.r3508 for OlexSys, GUI svn.r5506)
;
_audit_update_record
;
2019-08-23 deposited with the CCDC.	2019-11-04 downloaded from the CCDC.
;
_cell_angle_alpha 73.1920(10)
_cell_angle_beta 85.0490(10)
_cell_angle_gamma 75.3100(10)
_cell_formula_units_Z 2
_cell_length_a 7.3870(2)
_cell_length_b 9.3722(2)
_cell_length_c 15.5339(4)
_cell_measurement_reflns_used 9862
_cell_measurement_temperature 170(2)
_cell_measurement_theta_max 54.90
_cell_measurement_theta_min 5.18
_cell_volume 995.76(4)
_computing_cell_refinement 'SAINT v8.37A (Bruker, 2015)'
_computing_data_reduction 'SAINT v8.37A (Bruker, 2015)'
_computing_molecular_graphics 'Olex2 (Dolomanov et al., 2009)'
_computing_publication_material 'Olex2 (Dolomanov et al., 2009)'
_computing_structure_refinement 'ShelXL (Sheldrick, 2015)'
_computing_structure_solution 'ShelXT (Sheldrick, 2015)'
_diffrn_ambient_temperature 169.97
_diffrn_measured_fraction_theta_full 0.983
_diffrn_measured_fraction_theta_max 0.981
_diffrn_measurement_device_type 'Bruker D8 Venture'
_diffrn_measurement_method '\f and \w scans'
_diffrn_radiation_type GaK\a
_diffrn_radiation_wavelength 1.34139
_diffrn_reflns_av_R_equivalents 0.0302
_diffrn_reflns_av_unetI/netI 0.0321
_diffrn_reflns_Laue_measured_fraction_full 0.983
_diffrn_reflns_Laue_measured_fraction_max 0.981
_diffrn_reflns_limit_h_max 8
_diffrn_reflns_limit_h_min -9
_diffrn_reflns_limit_k_max 11
_diffrn_reflns_limit_k_min -11
_diffrn_reflns_limit_l_max 18
_diffrn_reflns_limit_l_min -18
_diffrn_reflns_number 18763
_diffrn_reflns_point_group_measured_fraction_full 0.960
_diffrn_reflns_point_group_measured_fraction_max 0.956
_diffrn_reflns_theta_full 53.594
_diffrn_reflns_theta_max 54.900
_diffrn_reflns_theta_min 5.176
_diffrn_standards_number 0
_exptl_absorpt_coefficient_mu 0.446
_exptl_absorpt_correction_T_max 0.7508
_exptl_absorpt_correction_T_min 0.6502
_exptl_absorpt_correction_type multi-scan
_exptl_absorpt_process_details
'SADABS-2016/2 (Bruker,2016/2) was used for absorption correction. wR2(int) was 0.1229 before and 0.0473 after correction. The Ratio of minimum to maximum transmission is 0.8660. The \l/2 correction factor is Not present.'
_exptl_crystal_colour colourless
_exptl_crystal_density_diffrn 1.272
_exptl_crystal_description block
_exptl_crystal_F_000 408
_exptl_crystal_size_max 0.12
_exptl_crystal_size_mid 0.08
_exptl_crystal_size_min 0.05
_refine_diff_density_max 0.539
_refine_diff_density_min -0.282
_refine_diff_density_rms 0.035
_refine_ls_abs_structure_details
;
 Flack x determined using 3360 quotients [(I+)-(I-)]/[(I+)+(I-)]
 (Parsons, Flack and Wagner, Acta Cryst. B69 (2013) 249-259).
;
_refine_ls_abs_structure_Flack 0.02(4)
_refine_ls_extinction_method none
_refine_ls_goodness_of_fit_ref 1.042
_refine_ls_hydrogen_treatment mixed
_refine_ls_matrix_type full
_refine_ls_number_parameters 521
_refine_ls_number_reflns 7233
_refine_ls_number_restraints 3
_refine_ls_restrained_S_all 1.041
_refine_ls_R_factor_all 0.0365
_refine_ls_R_factor_gt 0.0360
_refine_ls_shift/su_max 0.004
_refine_ls_shift/su_mean 0.000
_refine_ls_structure_factor_coef Fsqd
_refine_ls_weighting_details 'w=1/[\s^2^(Fo^2^)+(0.0634P)^2^+0.1523P] where P=(Fo^2^+2Fc^2^)/3'
_refine_ls_weighting_scheme calc
_refine_ls_wR_factor_gt 0.0994
_refine_ls_wR_factor_ref 0.1003
_reflns_Friedel_coverage 0.949
_reflns_Friedel_fraction_full 0.938
_reflns_Friedel_fraction_max 0.931
_reflns_number_gt 7113
_reflns_number_total 7233
_reflns_threshold_expression 'I > 2\s(I)'
_cod_data_source_file c9cc07726j2.cif
_cod_data_source_block 1905055737_0m
_cod_database_code 7124450
_shelx_shelxl_version_number 2016/6
_shelx_space_group_comment
;
The symmetry employed for this shelxl refinement is uniquely defined
by the following loop, which should always be used as a source of
symmetry information in preference to the above space-group names.
They are only intended as comments.
;
_shelx_estimated_absorpt_t_max 0.978
_shelx_estimated_absorpt_t_min 0.948
_olex2_refinement_description
;
1. Fixed Uiso
 At 1.2 times of:
  All C(H) groups, All C(H,H) groups, All N(H,H) groups
 At 1.5 times of:
  All C(H,H,H) groups, All O(H) groups
2.a Rotating group:
 N1A(H1AA,H1AB)
2.b Ternary CH refined with riding coordinates:
 C4(H4), C5(H5), C10(H10), C15(H15), C4A(H4A), C5A(H5A), C10A(H10A), C15A(H15A)
2.c Secondary CH2 refined with riding coordinates:
 C1(H1C,H1D), C2(H2A,H2B), C6(H6A,H6B), C7(H7A,H7B), C16(H16A,H16B), C17(H17A,
 H17B), C1A(H1AC,H1AD), C2A(H2AB,H2AC), C6A(H6AA,H6AB), C7A(H7AA,H7AB),
 C16A(H16C,H16D), C17A(H17C,H17D)
2.d Aromatic/amide H refined with riding coordinates:
 C11(H11), C12(H12), C14(H14), C20(H20), C21(H21), C24(H24), C11A(H11A),
 C12A(H12A), C14A(H14A), C20A(H20A), C21A(H21A), C24A(H24A)
2.e Idealised Me refined as rotating group:
 C18(H18A,H18B,H18C), C18A(H18D,H18E,H18F)
2.f Idealised tetrahedral OH refined as rotating group:
 O2(H2)
;
_olex2_submission_special_instructions 'No special instructions were received'

loop_
_space_group_symop_operation_xyz
'x, y, z'

loop_
_atom_site_label
_atom_site_type_symbol
_atom_site_fract_x
_atom_site_fract_y
_atom_site_fract_z
_atom_site_U_iso_or_equiv
_atom_site_adp_type
_atom_site_occupancy
_atom_site_site_symmetry_order
_atom_site_calc_flag
_atom_site_refinement_flags_posn
F1 F 0.0884(2) 0.4758(2) 0.07971(12) 0.0476(4) Uani 1 1 d .
O1 O 0.6978(3) 0.4144(3) 0.18016(14) 0.0487(5) Uani 1 1 d .
O2 O 1.0906(3) 0.0804(2) 0.89057(12) 0.0426(4) Uani 1 1 d .
H2 H 0.980301 0.073564 0.887533 0.064 Uiso 1 1 calc GR
N1 N 0.0375(3) 0.7853(3) 0.00931(15) 0.0406(5) Uani 1 1 d .
C1 C 0.7861(3) 0.3048(3) 0.60987(17) 0.0342(5) Uani 1 1 d .
H1C H 0.747015 0.211722 0.608983 0.041 Uiso 1 1 calc R
H1D H 0.674490 0.392057 0.597597 0.041 Uiso 1 1 calc R
C2 C 0.8590(3) 0.2818(3) 0.70422(16) 0.0331(5) Uani 1 1 d .
H2A H 0.880971 0.379571 0.708308 0.040 Uiso 1 1 calc R
H2B H 0.763151 0.253011 0.750066 0.040 Uiso 1 1 calc R
C3 C 1.0408(3) 0.1568(3) 0.72359(16) 0.0286(5) Uani 1 1 d .
C4 C 1.1830(3) 0.1970(3) 0.64786(17) 0.0303(5) Uani 1 1 d .
H4 H 1.199083 0.300247 0.646798 0.036 Uiso 1 1 calc R
C5 C 1.1176(3) 0.2123(3) 0.55489(16) 0.0280(5) Uani 1 1 d .
H5 H 1.093820 0.112095 0.554525 0.034 Uiso 1 1 calc R
C6 C 1.2600(3) 0.2535(3) 0.48117(17) 0.0335(5) Uani 1 1 d .
H6A H 1.272830 0.358586 0.475063 0.040 Uiso 1 1 calc R
H6B H 1.383526 0.181511 0.497286 0.040 Uiso 1 1 calc R
C7 C 1.1980(3) 0.2450(3) 0.39274(17) 0.0332(5) Uani 1 1 d .
H7A H 1.271661 0.298224 0.343226 0.040 Uiso 1 1 calc R
H7B H 1.225875 0.136010 0.392665 0.040 Uiso 1 1 calc R
C8 C 0.9921(3) 0.3157(3) 0.37478(16) 0.0276(5) Uani 1 1 d .
C9 C 0.8651(3) 0.3587(3) 0.44094(16) 0.0283(5) Uani 1 1 d .
C10 C 0.9328(3) 0.3361(3) 0.53513(15) 0.0272(5) Uani 1 1 d .
H10 H 0.961426 0.434802 0.535185 0.033 Uiso 1 1 calc R
C11 C 0.6791(3) 0.4270(3) 0.41578(16) 0.0326(5) Uani 1 1 d .
H11 H 0.592130 0.458627 0.459325 0.039 Uiso 1 1 calc R
C12 C 0.6158(3) 0.4508(3) 0.33005(18) 0.0359(5) Uani 1 1 d .
H12 H 0.488332 0.497831 0.315117 0.043 Uiso 1 1 calc R
C13 C 0.7433(3) 0.4043(3) 0.26659(17) 0.0332(5) Uani 1 1 d .
C14 C 0.9292(3) 0.3391(3) 0.28886(17) 0.0320(5) Uani 1 1 d .
H14 H 1.015616 0.309762 0.244514 0.038 Uiso 1 1 calc R
C15 C 1.1546(4) 0.1506(3) 0.80346(17) 0.0339(5) Uani 1 1 d .
H15 H 1.158986 0.257661 0.800684 0.041 Uiso 1 1 calc R
C16 C 1.3541(4) 0.0611(4) 0.7851(2) 0.0438(6) Uani 1 1 d .
H16A H 1.449557 0.102932 0.803926 0.053 Uiso 1 1 calc R
H16B H 1.373774 -0.048987 0.818281 0.053 Uiso 1 1 calc R
C17 C 1.3670(4) 0.0817(3) 0.68263(19) 0.0403(6) Uani 1 1 d .
H17A H 1.476184 0.122927 0.655795 0.048 Uiso 1 1 calc R
H17B H 1.377043 -0.016816 0.668931 0.048 Uiso 1 1 calc R
C18 C 1.0017(4) -0.0004(3) 0.73552(19) 0.0405(6) Uani 1 1 d .
H18A H 0.945217 -0.000674 0.680765 0.061 Uiso 1 1 calc GR
H18B H 0.915401 -0.021689 0.786573 0.061 Uiso 1 1 calc GR
H18C H 1.119251 -0.079610 0.746884 0.061 Uiso 1 1 calc GR
C19 C 0.5299(4) 0.5109(3) 0.14361(17) 0.0364(5) Uani 1 1 d .
C20 C 0.5119(4) 0.6669(3) 0.10771(19) 0.0411(6) Uani 1 1 d .
H20 H 0.610120 0.711713 0.114018 0.049 Uiso 1 1 calc R
C21 C 0.3501(4) 0.7585(3) 0.06230(18) 0.0391(6) Uani 1 1 d .
H21 H 0.338664 0.865724 0.038175 0.047 Uiso 1 1 calc R
C22 C 0.2057(3) 0.6957(3) 0.05177(15) 0.0330(5) Uani 1 1 d .
C23 C 0.2293(4) 0.5394(3) 0.08990(16) 0.0330(5) Uani 1 1 d .
C24 C 0.3862(4) 0.4452(3) 0.13550(16) 0.0351(5) Uani 1 1 d .
H24 H 0.395926 0.338419 0.160702 0.042 Uiso 1 1 calc R
F1A F 0.7593(2) 0.60003(19) 0.92893(11) 0.0441(4) Uani 1 1 d .
O1A O 0.1940(2) 0.5100(2) 0.85316(11) 0.0371(4) Uani 1 1 d .
O2A O -0.0278(3) 0.9898(2) 0.12130(12) 0.0381(4) Uani 1 1 d .
N1A N 0.9175(3) 0.2885(3) 0.99100(14) 0.0342(4) Uani 1 1 d .
H1AA H 0.924095 0.211049 1.040045 0.041 Uiso 1 1 d GR
H1AB H 0.990135 0.256954 0.948658 0.041 Uiso 1 1 d GR
C1A C 0.2068(3) 0.7709(3) 0.41284(16) 0.0374(6) Uani 1 1 d .
H1AC H 0.221152 0.662222 0.414581 0.045 Uiso 1 1 calc R
H1AD H 0.327593 0.781438 0.430239 0.045 Uiso 1 1 calc R
C2A C 0.1607(3) 0.8727(3) 0.31624(16) 0.0354(5) Uani 1 1 d .
H2AB H 0.163915 0.979449 0.312185 0.042 Uiso 1 1 calc R
H2AC H 0.256576 0.835322 0.274089 0.042 Uiso 1 1 calc R
C3A C -0.0319(3) 0.8707(2) 0.28917(15) 0.0259(4) Uani 1 1 d .
C4A C -0.1780(3) 0.9176(3) 0.35849(15) 0.0285(5) Uani 1 1 d .
H4A H -0.169779 1.021873 0.359689 0.034 Uiso 1 1 calc R
C5A C -0.1414(3) 0.8142(3) 0.45374(15) 0.0257(4) Uani 1 1 d .
H5A H -0.143779 0.707389 0.454980 0.031 Uiso 1 1 calc R
C6A C -0.2854(3) 0.8672(3) 0.52166(17) 0.0343(5) Uani 1 1 d .
H6AA H -0.276394 0.969188 0.524727 0.041 Uiso 1 1 calc R
H6AB H -0.412916 0.877209 0.501750 0.041 Uiso 1 1 calc R
C7A C -0.2524(3) 0.7532(3) 0.61435(16) 0.0343(5) Uani 1 1 d .
H7AA H -0.327344 0.800770 0.659271 0.041 Uiso 1 1 calc R
H7AB H -0.297482 0.661901 0.615147 0.041 Uiso 1 1 calc R
C8A C -0.0494(3) 0.7018(3) 0.64162(16) 0.0259(4) Uani 1 1 d .
C9A C 0.0970(3) 0.7198(3) 0.57868(15) 0.0263(5) Uani 1 1 d .
C10A C 0.0542(3) 0.8137(3) 0.48121(15) 0.0276(5) Uani 1 1 d .
H10A H 0.049528 0.922315 0.478968 0.033 Uiso 1 1 calc R
C11A C 0.2788(3) 0.6585(3) 0.60972(16) 0.0324(5) Uani 1 1 d .
H11A H 0.379306 0.666748 0.567545 0.039 Uiso 1 1 calc R
C12A C 0.3204(3) 0.5855(3) 0.69977(17) 0.0343(5) Uani 1 1 d .
H12A H 0.446437 0.543330 0.718714 0.041 Uiso 1 1 calc R
C13A C 0.1736(3) 0.5759(3) 0.76100(15) 0.0287(5) Uani 1 1 d .
C14A C -0.0088(3) 0.6309(3) 0.73219(15) 0.0276(5) Uani 1 1 d .
H14A H -0.108396 0.620209 0.774718 0.033 Uiso 1 1 calc R
C15A C -0.1146(4) 0.9981(3) 0.20575(16) 0.0332(5) Uani 1 1 d .
H15A H -0.104713 1.097276 0.214734 0.040 Uiso 1 1 calc R
C16A C -0.3248(4) 0.9985(4) 0.21263(19) 0.0464(7) Uani 1 1 d .
H16C H -0.350855 0.929942 0.179737 0.056 Uiso 1 1 calc R
H16D H -0.402421 1.103419 0.187383 0.056 Uiso 1 1 calc R
C17A C -0.3657(4) 0.9393(4) 0.31447(19) 0.0439(7) Uani 1 1 d .
H17C H -0.465854 1.015227 0.335071 0.053 Uiso 1 1 calc R
H17D H -0.403570 0.840909 0.328481 0.053 Uiso 1 1 calc R
C18A C -0.0270(4) 0.7130(3) 0.27722(17) 0.0357(5) Uani 1 1 d .
H18D H 0.015561 0.633159 0.332887 0.054 Uiso 1 1 calc GR
H18E H 0.059237 0.694911 0.227804 0.054 Uiso 1 1 calc GR
H18F H -0.152803 0.710270 0.263329 0.054 Uiso 1 1 calc GR
C19A C 0.3745(3) 0.4568(3) 0.88791(15) 0.0314(5) Uani 1 1 d .
C20A C 0.4413(4) 0.3011(3) 0.92507(16) 0.0335(5) Uani 1 1 d .
H20A H 0.366209 0.232189 0.925740 0.040 Uiso 1 1 calc R
C21A C 0.6189(4) 0.2460(3) 0.96145(16) 0.0330(5) Uani 1 1 d .
H21A H 0.664225 0.138746 0.987150 0.040 Uiso 1 1 calc R
C22A C 0.7323(3) 0.3443(3) 0.96117(15) 0.0290(5) Uani 1 1 d .
C23A C 0.6554(3) 0.5006(3) 0.92597(15) 0.0289(5) Uani 1 1 d .
C24A C 0.4811(3) 0.5590(3) 0.88890(15) 0.0315(5) Uani 1 1 d .
H24A H 0.434346 0.666449 0.864533 0.038 Uiso 1 1 calc R
H1A H 0.055(5) 0.873(4) -0.038(2) 0.043(8) Uiso 1 1 d .
H1B H -0.034(5) 0.729(4) -0.010(2) 0.051(9) Uiso 1 1 d .
H2AA H -0.047(6) 0.901(5) 0.105(3) 0.066(11) Uiso 1 1 d .

loop_
_atom_site_aniso_label
_atom_site_aniso_U_11
_atom_site_aniso_U_22
_atom_site_aniso_U_33
_atom_site_aniso_U_23
_atom_site_aniso_U_13
_atom_site_aniso_U_12
F1 0.0497(9) 0.0486(9) 0.0508(9) -0.0118(7) -0.0062(7) -0.0235(7)
O1 0.0399(10) 0.0655(14) 0.0413(10) -0.0302(10) -0.0085(8) 0.0065(9)
O2 0.0546(12) 0.0370(9) 0.0310(9) -0.0048(7) 0.0023(8) -0.0081(9)
N1 0.0459(13) 0.0402(12) 0.0342(11) -0.0080(10) -0.0071(9) -0.0083(10)
C1 0.0279(12) 0.0419(14) 0.0335(12) -0.0132(10) 0.0028(9) -0.0073(10)
C2 0.0319(12) 0.0342(12) 0.0322(12) -0.0116(10) 0.0042(9) -0.0053(10)
C3 0.0328(12) 0.0246(11) 0.0302(11) -0.0093(9) 0.0013(9) -0.0086(9)
C4 0.0286(12) 0.0289(11) 0.0339(12) -0.0098(9) 0.0001(9) -0.0071(9)
C5 0.0259(11) 0.0273(11) 0.0326(11) -0.0109(9) 0.0021(9) -0.0075(9)
C6 0.0233(11) 0.0411(13) 0.0370(13) -0.0118(10) 0.0021(9) -0.0090(9)
C7 0.0270(12) 0.0391(13) 0.0348(13) -0.0130(10) 0.0060(9) -0.0088(10)
C8 0.0276(11) 0.0266(11) 0.0316(11) -0.0107(9) 0.0035(9) -0.0101(9)
C9 0.0272(11) 0.0279(11) 0.0316(12) -0.0091(9) 0.0019(9) -0.0095(9)
C10 0.0268(11) 0.0263(11) 0.0302(11) -0.0105(9) 0.0020(9) -0.0073(9)
C11 0.0277(11) 0.0397(13) 0.0325(12) -0.0141(10) 0.0051(9) -0.0086(10)
C12 0.0258(11) 0.0434(14) 0.0401(13) -0.0159(11) -0.0004(10) -0.0060(10)
C13 0.0336(12) 0.0369(12) 0.0339(12) -0.0152(10) -0.0024(10) -0.0099(10)
C14 0.0340(12) 0.0315(12) 0.0338(12) -0.0143(10) 0.0048(9) -0.0097(9)
C15 0.0399(14) 0.0296(12) 0.0307(12) -0.0079(9) -0.0013(10) -0.0060(10)
C16 0.0401(14) 0.0445(15) 0.0404(14) -0.0093(11) -0.0058(11) 0.0002(11)
C17 0.0310(12) 0.0462(15) 0.0410(14) -0.0123(12) -0.0036(10) -0.0031(11)
C18 0.0520(16) 0.0297(12) 0.0435(14) -0.0105(11) 0.0048(11) -0.0176(11)
C19 0.0357(13) 0.0460(14) 0.0293(11) -0.0175(10) -0.0020(9) -0.0042(11)
C20 0.0383(14) 0.0492(16) 0.0445(14) -0.0222(13) -0.0004(11) -0.0150(12)
C21 0.0453(15) 0.0360(13) 0.0394(14) -0.0135(11) 0.0032(11) -0.0134(11)
C22 0.0388(13) 0.0381(13) 0.0229(10) -0.0114(10) 0.0022(9) -0.0083(10)
C23 0.0389(13) 0.0394(13) 0.0252(11) -0.0118(10) 0.0010(9) -0.0144(10)
C24 0.0442(14) 0.0346(12) 0.0266(11) -0.0099(9) 0.0003(10) -0.0083(10)
F1A 0.0506(9) 0.0428(8) 0.0436(8) -0.0127(7) 0.0027(7) -0.0197(7)
O1A 0.0304(9) 0.0512(11) 0.0240(8) -0.0018(7) -0.0002(7) -0.0098(8)
O2A 0.0511(11) 0.0350(9) 0.0257(8) -0.0058(7) -0.0016(7) -0.0089(8)
N1A 0.0360(11) 0.0371(11) 0.0279(9) -0.0060(8) -0.0049(8) -0.0080(9)
C1A 0.0218(11) 0.0602(17) 0.0257(11) -0.0058(11) 0.0010(9) -0.0093(11)
C2A 0.0289(12) 0.0511(15) 0.0261(11) -0.0057(10) 0.0006(9) -0.0155(11)
C3A 0.0285(11) 0.0239(10) 0.0251(10) -0.0064(8) -0.0030(8) -0.0056(8)
C4A 0.0282(12) 0.0262(11) 0.0285(11) -0.0071(9) -0.0030(9) -0.0016(9)
C5A 0.0228(10) 0.0257(10) 0.0275(11) -0.0073(8) -0.0003(8) -0.0035(8)
C6A 0.0256(11) 0.0406(13) 0.0326(12) -0.0102(10) 0.0007(9) -0.0010(10)
C7A 0.0228(11) 0.0442(13) 0.0313(12) -0.0081(10) 0.0038(9) -0.0039(10)
C8A 0.0249(11) 0.0262(10) 0.0286(11) -0.0090(9) 0.0001(8) -0.0078(8)
C9A 0.0259(11) 0.0311(11) 0.0244(11) -0.0094(9) 0.0016(8) -0.0100(9)
C10A 0.0272(11) 0.0309(11) 0.0260(11) -0.0067(9) -0.0009(8) -0.0104(9)
C11A 0.0236(11) 0.0469(14) 0.0270(11) -0.0088(10) 0.0030(9) -0.0113(10)
C12A 0.0244(11) 0.0471(14) 0.0290(12) -0.0080(10) -0.0022(9) -0.0068(10)
C13A 0.0323(12) 0.0300(11) 0.0245(11) -0.0063(9) -0.0011(9) -0.0098(9)
C14A 0.0257(11) 0.0305(11) 0.0265(11) -0.0074(9) 0.0050(8) -0.0091(9)
C15A 0.0442(14) 0.0259(11) 0.0256(11) -0.0057(9) -0.0039(10) -0.0023(10)
C16A 0.0398(14) 0.0535(16) 0.0344(13) -0.0072(12) -0.0092(11) 0.0061(12)
C17A 0.0282(12) 0.0593(17) 0.0358(13) -0.0100(12) -0.0061(10) 0.0027(11)
C18A 0.0466(14) 0.0284(12) 0.0324(12) -0.0105(10) 0.0000(10) -0.0071(10)
C19A 0.0297(12) 0.0411(13) 0.0212(10) -0.0060(9) -0.0004(9) -0.0079(10)
C20A 0.0393(13) 0.0375(13) 0.0269(11) -0.0081(10) -0.0017(9) -0.0155(10)
C21A 0.0402(13) 0.0292(11) 0.0290(11) -0.0058(9) -0.0046(10) -0.0086(10)
C22A 0.0328(12) 0.0349(12) 0.0212(10) -0.0091(9) -0.0001(8) -0.0101(10)
C23A 0.0350(12) 0.0340(12) 0.0215(10) -0.0090(9) 0.0038(8) -0.0148(10)
C24A 0.0370(12) 0.0307(12) 0.0236(10) -0.0045(9) 0.0022(9) -0.0071(10)

loop_
_atom_type_symbol
_atom_type_description
_atom_type_scat_dispersion_real
_atom_type_scat_dispersion_imag
_atom_type_scat_source
C C 0.0148 0.0070 'International Tables Vol C Tables 4.2.6.8 and 6.1.1.4'
H H 0.0000 0.0000 'International Tables Vol C Tables 4.2.6.8 and 6.1.1.4'
F F 0.0599 0.0411 'International Tables Vol C Tables 4.2.6.8 and 6.1.1.4'
N N 0.0253 0.0136 'International Tables Vol C Tables 4.2.6.8 and 6.1.1.4'
O O 0.0412 0.0250 'International Tables Vol C Tables 4.2.6.8 and 6.1.1.4'

loop_
_geom_angle_atom_site_label_1
_geom_angle_atom_site_label_2
_geom_angle_atom_site_label_3
_geom_angle
C13 O1 C19 119.64(19)
C15 O2 H2 109.5
C22 N1 H1A 113(2)
C22 N1 H1B 115(2)
H1A N1 H1B 111(3)
H1C C1 H1D 107.8
C2 C1 H1C 109.0
C2 C1 H1D 109.0
C10 C1 H1C 109.0
C10 C1 H1D 109.0
C10 C1 C2 112.89(19)
C1 C2 H2A 109.4
C1 C2 H2B 109.4
H2A C2 H2B 108.0
C3 C2 C1 111.17(19)
C3 C2 H2A 109.4
C3 C2 H2B 109.4
C2 C3 C4 108.74(19)
C2 C3 C15 116.3(2)
C2 C3 C18 110.0(2)
C4 C3 C15 98.57(19)
C18 C3 C4 113.29(19)
C18 C3 C15 109.6(2)
C3 C4 H4 106.4
C5 C4 C3 114.04(19)
C5 C4 H4 106.4
C5 C4 C17 119.0(2)
C17 C4 C3 103.9(2)
C17 C4 H4 106.4
C4 C5 H5 108.5
C4 C5 C6 113.0(2)
C4 C5 C10 109.07(18)
C6 C5 H5 108.5
C6 C5 C10 109.3(2)
C10 C5 H5 108.5
C5 C6 H6A 109.7
C5 C6 H6B 109.7
H6A C6 H6B 108.2
C7 C6 C5 110.0(2)
C7 C6 H6A 109.7
C7 C6 H6B 109.7
C6 C7 H7A 108.8
C6 C7 H7B 108.8
H7A C7 H7B 107.7
C8 C7 C6 113.58(19)
C8 C7 H7A 108.8
C8 C7 H7B 108.8
C9 C8 C7 122.6(2)
C14 C8 C7 117.7(2)
C14 C8 C9 119.7(2)
C8 C9 C10 120.3(2)
C11 C9 C8 117.5(2)
C11 C9 C10 122.2(2)
C1 C10 C5 111.69(19)
C1 C10 H10 106.6
C5 C10 H10 106.6
C9 C10 C1 114.15(19)
C9 C10 C5 110.78(18)
C9 C10 H10 106.6
C9 C11 H11 118.5
C12 C11 C9 122.9(2)
C12 C11 H11 118.5
C11 C12 H12 120.8
C11 C12 C13 118.4(2)
C13 C12 H12 120.8
O1 C13 C12 124.5(2)
O1 C13 C14 115.4(2)
C14 C13 C12 120.1(2)
C8 C14 H14 119.3
C13 C14 C8 121.4(2)
C13 C14 H14 119.3
O2 C15 C3 116.5(2)
O2 C15 H15 108.6
O2 C15 C16 110.4(2)
C3 C15 H15 108.6
C3 C15 C16 103.9(2)
C16 C15 H15 108.6
C15 C16 H16A 110.6
C15 C16 H16B 110.6
H16A C16 H16B 108.7
C17 C16 C15 105.8(2)
C17 C16 H16A 110.6
C17 C16 H16B 110.6
C4 C17 C16 103.5(2)
C4 C17 H17A 111.1
C4 C17 H17B 111.1
C16 C17 H17A 111.1
C16 C17 H17B 111.1
H17A C17 H17B 109.0
C3 C18 H18A 109.5
C3 C18 H18B 109.5
C3 C18 H18C 109.5
H18A C18 H18B 109.5
H18A C18 H18C 109.5
H18B C18 H18C 109.5
C20 C19 O1 121.1(3)
C20 C19 C24 120.2(2)
C24 C19 O1 118.4(2)
C19 C20 H20 120.0
C19 C20 C21 120.1(2)
C21 C20 H20 120.0
C20 C21 H21 119.5
C22 C21 C20 121.0(2)
C22 C21 H21 119.5
C21 C22 N1 122.6(2)
C23 C22 N1 120.6(2)
C23 C22 C21 116.7(2)
F1 C23 C22 117.3(2)
F1 C23 C24 118.6(2)
C24 C23 C22 124.1(2)
C19 C24 H24 121.0
C23 C24 C19 117.9(2)
C23 C24 H24 121.0
C13A O1A C19A 118.40(18)
C15A O2A H2AA 111(3)
H1AA N1A H1AB 109.3
C22A N1A H1AA 109.9
C22A N1A H1AB 109.5
H1AC C1A H1AD 107.9
C2A C1A H1AC 109.1
C2A C1A H1AD 109.1
C10A C1A H1AC 109.1
C10A C1A H1AD 109.1
C10A C1A C2A 112.3(2)
C1A C2A H2AB 109.4
C1A C2A H2AC 109.4
H2AB C2A H2AC 108.0
C3A C2A C1A 111.1(2)
C3A C2A H2AB 109.4
C3A C2A H2AC 109.4
C2A C3A C4A 109.20(19)
C2A C3A C15A 115.5(2)
C2A C3A C18A 109.8(2)
C4A C3A C15A 98.21(18)
C4A C3A C18A 113.7(2)
C18A C3A C15A 110.18(19)
C3A C4A H4A 106.5
C3A C4A C17A 103.48(19)
C5A C4A C3A 113.95(18)
C5A C4A H4A 106.5
C5A C4A C17A 119.2(2)
C17A C4A H4A 106.5
C4A C5A H5A 109.0
C4A C5A C6A 112.66(18)
C4A C5A C10A 108.51(18)
C6A C5A H5A 109.0
C6A C5A C10A 108.67(18)
C10A C5A H5A 109.0
C5A C6A H6AA 109.5
C5A C6A H6AB 109.5
H6AA C6A H6AB 108.1
C7A C6A C5A 110.65(19)
C7A C6A H6AA 109.5
C7A C6A H6AB 109.5
C6A C7A H7AA 108.9
C6A C7A H7AB 108.9
H7AA C7A H7AB 107.7
C8A C7A C6A 113.5(2)
C8A C7A H7AA 108.9
C8A C7A H7AB 108.9
C9A C8A C7A 122.1(2)
C14A C8A C7A 118.1(2)
C14A C8A C9A 119.8(2)
C8A C9A C10A 120.1(2)
C11A C9A C8A 117.6(2)
C11A C9A C10A 122.2(2)
C1A C10A C5A 112.06(18)
C1A C10A H10A 106.0
C5A C10A H10A 106.0
C9A C10A C1A 114.31(19)
C9A C10A C5A 111.79(19)
C9A C10A H10A 106.0
C9A C11A H11A 118.5
C9A C11A C12A 123.0(2)
C12A C11A H11A 118.5
C11A C12A H12A 120.9
C13A C12A C11A 118.2(2)
C13A C12A H12A 120.9
C12A C13A O1A 124.6(2)
C14A C13A O1A 115.0(2)
C14A C13A C12A 120.4(2)
C8A C14A H14A 119.5
C13A C14A C8A 121.0(2)
C13A C14A H14A 119.5
O2A C15A C3A 117.1(2)
O2A C15A H15A 106.9
O2A C15A C16A 114.9(2)
C3A C15A H15A 106.9
C3A C15A C16A 103.3(2)
C16A C15A H15A 106.9
C15A C16A H16C 110.7
C15A C16A H16D 110.7
C15A C16A C17A 105.1(2)
H16C C16A H16D 108.8
C17A C16A H16C 110.7
C17A C16A H16D 110.7
C4A C17A C16A 103.7(2)
C4A C17A H17C 111.0
C4A C17A H17D 111.0
C16A C17A H17C 111.0
C16A C17A H17D 111.0
H17C C17A H17D 109.0
C3A C18A H18D 109.5
C3A C18A H18E 109.5
C3A C18A H18F 109.5
H18D C18A H18E 109.5
H18D C18A H18F 109.5
H18E C18A H18F 109.5
C20A C19A O1A 118.5(2)
C20A C19A C24A 120.7(2)
C24A C19A O1A 120.7(2)
C19A C20A H20A 120.2
C19A C20A C21A 119.5(2)
C21A C20A H20A 120.2
C20A C21A H21A 119.2
C20A C21A C22A 121.5(2)
C22A C21A H21A 119.2
C21A C22A N1A 121.8(2)
C23A C22A N1A 121.5(2)
C23A C22A C21A 116.6(2)
F1A C23A C22A 118.0(2)
F1A C23A C24A 118.6(2)
C24A C23A C22A 123.4(2)
C19A C24A H24A 120.9
C23A C24A C19A 118.2(2)
C23A C24A H24A 120.9

loop_
_geom_bond_atom_site_label_1
_geom_bond_atom_site_label_2
_geom_bond_distance
F1 C23 1.364(3)
O1 C13 1.383(3)
O1 C19 1.391(3)
O2 H2 0.8400
O2 C15 1.421(3)
N1 C22 1.405(3)
N1 H1A 0.96(4)
N1 H1B 0.95(4)
C1 H1C 0.9900
C1 H1D 0.9900
C1 C2 1.543(3)
C1 C10 1.535(3)
C2 H2A 0.9900
C2 H2B 0.9900
C2 C3 1.528(3)
C3 C4 1.536(3)
C3 C15 1.537(3)
C3 C18 1.529(3)
C4 H4 1.0000
C4 C5 1.518(3)
C4 C17 1.533(3)
C5 H5 1.0000
C5 C6 1.519(3)
C5 C10 1.539(3)
C6 H6A 0.9900
C6 H6B 0.9900
C6 C7 1.514(4)
C7 H7A 0.9900
C7 H7B 0.9900
C7 C8 1.512(3)
C8 C9 1.407(3)
C8 C14 1.390(3)
C9 C10 1.526(3)
C9 C11 1.397(3)
C10 H10 1.0000
C11 H11 0.9500
C11 C12 1.387(4)
C12 H12 0.9500
C12 C13 1.389(4)
C13 C14 1.383(4)
C14 H14 0.9500
C15 H15 1.0000
C15 C16 1.548(4)
C16 H16A 0.9900
C16 H16B 0.9900
C16 C17 1.544(4)
C17 H17A 0.9900
C17 H17B 0.9900
C18 H18A 0.9800
C18 H18B 0.9800
C18 H18C 0.9800
C19 C20 1.382(4)
C19 C24 1.386(4)
C20 H20 0.9500
C20 C21 1.392(4)
C21 H21 0.9500
C21 C22 1.384(4)
C22 C23 1.383(4)
C23 C24 1.373(4)
C24 H24 0.9500
F1A C23A 1.362(3)
O1A C13A 1.390(3)
O1A C19A 1.396(3)
O2A C15A 1.423(3)
O2A H2AA 0.98(5)
N1A H1AA 0.8822
N1A H1AB 0.8828
N1A C22A 1.402(3)
C1A H1AC 0.9900
C1A H1AD 0.9900
C1A C2A 1.541(3)
C1A C10A 1.540(3)
C2A H2AB 0.9900
C2A H2AC 0.9900
C2A C3A 1.524(3)
C3A C4A 1.533(3)
C3A C15A 1.533(3)
C3A C18A 1.533(3)
C4A H4A 1.0000
C4A C5A 1.519(3)
C4A C17A 1.540(3)
C5A H5A 1.0000
C5A C6A 1.527(3)
C5A C10A 1.540(3)
C6A H6AA 0.9900
C6A H6AB 0.9900
C6A C7A 1.521(3)
C7A H7AA 0.9900
C7A H7AB 0.9900
C7A C8A 1.512(3)
C8A C9A 1.403(3)
C8A C14A 1.394(3)
C9A C10A 1.529(3)
C9A C11A 1.388(3)
C10A H10A 1.0000
C11A H11A 0.9500
C11A C12A 1.390(3)
C12A H12A 0.9500
C12A C13A 1.383(3)
C13A C14A 1.378(3)
C14A H14A 0.9500
C15A H15A 1.0000
C15A C16A 1.546(4)
C16A H16C 0.9900
C16A H16D 0.9900
C16A C17A 1.548(4)
C17A H17C 0.9900
C17A H17D 0.9900
C18A H18D 0.9800
C18A H18E 0.9800
C18A H18F 0.9800
C19A C20A 1.379(4)
C19A C24A 1.389(4)
C20A H20A 0.9500
C20A C21A 1.386(3)
C21A H21A 0.9500
C21A C22A 1.392(3)
C22A C23A 1.391(3)
C23A C24A 1.370(3)
C24A H24A 0.9500

loop_
_geom_hbond_atom_site_label_D
_geom_hbond_atom_site_label_H
_geom_hbond_atom_site_label_A
_geom_hbond_distance_DH
_geom_hbond_distance_HA
_geom_hbond_distance_DA
_geom_hbond_angle_DHA
_geom_hbond_site_symmetry_A
N1A H1AA O2A 0.88 2.05 2.896(3) 159.9 1_646
N1A H1AB O2 0.88 2.06 2.832(3) 146.2 .
O2A H2AA N1 0.98(5) 2.06(4) 2.872(3) 140(4) .
